data_1100622
loop_
_publ_author_name
'Chitsaz, Soheila'
'Neum\"uller, Bernhard'
'Harms, Klaus'
'Dehnicke, Kurt'

_publ_section_title
;
 Asymmetrisch substituierte Iminiumsalze [Et~3~PNAsPh~3~]X und ihre
 Reaktion mit Acetonitril. Kristallstrukturen von [Et~3~PNAsPh~3~]X
 (X = Cl, Br), [(Ph~3~As)~2~CCN]Br und [(Ph~3~As)~2~CCN(SnBr~5~)]
;
_journal_coden_ASTM ZAACAB
_journal_issue 8
_journal_name_full
;
 Zeitschrift fuer Anorganische und Allgemeine Chemie
;
_journal_page_first 1341
_journal_page_last 1346
_journal_paper_doi 10.1002/(sici)1521-3749(199808)624:8<1341::aid-zaac1341>3.0.co;2-v
_journal_volume 624
_journal_year 1998
_chemical_formula_sum 'C24 H30 As Cl N P'
_space_group_IT_number 14
_symmetry_cell_setting monoclinic
_symmetry_space_group_name_Hall '-P 2ybc'
_symmetry_space_group_name_H-M 'P 1 21/c 1'
_cell_angle_alpha 90
_cell_angle_beta 92.06(1)
_cell_angle_gamma 90
_cell_formula_units_Z 4
_cell_length_a 10.202(1)
_cell_length_b 8.904(1)
_cell_length_c 25.621(2)
_cod_original_sg_symbol_H-M 'P 21/c'
_cod_original_formula_sum 'C24 H30 As1 Cl1 N1 P1'
_cod_database_code 1100622

loop_
_symmetry_equiv_pos_site_id
_symmetry_equiv_pos_as_xyz
1 x,y,z
2 x,1/2-y,1/2+z
3 -x,-y,-z
4 -x,-1/2+y,-1/2-z

loop_
_atom_site_label
_atom_site_type_symbol
_atom_site_fract_x
_atom_site_fract_y
_atom_site_fract_z
As1 As 0.13927(4) 0.39848(4) 0.10400(1)
Cl1 Cl 0.51513(10) 0.93228(14) 0.14801(4)
N1 N 0.1831(3) 0.3193(4) 0.16351(11)
P1 P 0.28024(9) 0.36173(12) 0.21164(4)
C1 C 0.1013(3) 0.6093(4) 0.10670(12)
C2 C -0.0295(4) 0.6574(5) 0.10678(14)
H1 H -0.0992(4) 0.5877(5) 0.10119(14)
C3 C -0.0557(4) 0.8077(5) 0.11511(15)
H2 H -0.1439(4) 0.8420(5) 0.11503(15)
C4 C 0.0449(5) 0.9073(5) 0.1235(2)
H3 H 0.0256(5) 1.0099(5) 0.1299(2)
C5 C 0.1748(4) 0.8612(5) 0.12263(15)
H4 H 0.2438(4) 0.9317(5) 0.12798(15)
C6 C 0.2026(4) 0.7117(5) 0.11395(14)
H5 H 0.2911(4) 0.6791(5) 0.11294(14)
C7 C 0.2632(3) 0.3614(4) 0.05103(13)
C8 C 0.3403(4) 0.2348(5) 0.0548(2)
H6 H 0.3387(4) 0.1723(5) 0.0849(2)
C9 C 0.4206(4) 0.2003(6) 0.0139(2)
H7 H 0.4748(4) 0.1136(6) 0.0159(2)
C10 C 0.4222(5) 0.2918(8) -0.0298(2)
H8 H 0.4751(5) 0.2654(8) -0.0581(2)
C11 C 0.3483(5) 0.4194(7) -0.0324(2)
H9 H 0.3522(5) 0.4835(7) -0.0619(2)
C12 C 0.2675(4) 0.4554(5) 0.00807(14)
H10 H 0.2155(4) 0.5438(5) 0.00636(14)
C13 C -0.0176(3) 0.2934(4) 0.08318(13)
C14 C -0.0306(4) 0.2243(5) 0.03472(14)
H11 H 0.0349(4) 0.2369(5) 0.00962(14)
C15 C -0.1402(5) 0.1369(5) 0.0234(2)
H12 H -0.1501(5) 0.0897(5) -0.0097(2)
C16 C -0.2355(4) 0.1176(5) 0.0599(2)
H13 H -0.3096(4) 0.0564(5) 0.0518(2)
C17 C -0.2238(4) 0.1866(5) 0.1081(2)
H14 H -0.2897(4) 0.1741(5) 0.1330(2)
C18 C -0.1142(4) 0.2746(5) 0.11956(15)
H15 H -0.1050(4) 0.3225(5) 0.15263(15)
C19 C 0.4516(4) 0.3365(6) 0.2002(2)
H16 H 0.5016(4) 0.3472(6) 0.2338(2)
H17 H 0.4652(4) 0.2329(6) 0.1875(2)
C20 C 0.5076(4) 0.4471(6) 0.1606(2)
H18 H 0.6009(4) 0.4261(6) 0.1566(2)
H19 H 0.4969(4) 0.5501(6) 0.1732(2)
H20 H 0.4605(4) 0.4355(6) 0.1268(2)
C21 C 0.2653(5) 0.5480(6) 0.2376(2)
H21 H 0.3190(5) 0.5545(6) 0.2705(2)
H22 H 0.3022(5) 0.6199(6) 0.2126(2)
C22 C 0.1258(4) 0.5961(6) 0.2487(2)
H23 H 0.1267(4) 0.6985(6) 0.2626(2)
H24 H 0.0889(4) 0.5276(6) 0.2742(2)
H25 H 0.0720(4) 0.5930(6) 0.2162(2)
C23 C 0.2428(5) 0.2351(6) 0.2635(2)
H26 H 0.3092(5) 0.2481(6) 0.2923(2)
H27 H 0.1564(5) 0.2627(6) 0.2771(2)
C24 C 0.2393(5) 0.0717(5) 0.2478(2)
H28 H 0.2184(5) 0.0099(5) 0.2780(2)
H29 H 0.3252(5) 0.0422(5) 0.2352(2)
H30 H 0.1722(5) 0.0569(5) 0.2199(2)

loop_
_atom_type_symbol
_atom_type_radius_bond
C 0.68
H 0.23
As 1.21
Cl 0.99
N 0.68
P 1.05
